data_7046359
loop_
_publ_author_name
'Lemmerz, L. E.'
'Spaniol, T. P.'
'Okuda, J.'

_publ_section_title
;
 1,4-Dihydropyridyl complexes of magnesium: synthesis by pyridine
 insertion into the magnesium-silicon bond of triphenylsilyls and
 catalytic pyridine hydrofunctionalization.
;
_journal_issue 36
_journal_name_full 'Dalton transactions (Cambridge, England : 2003)'
_journal_page_first 12553
_journal_page_last 12561
_journal_paper_doi 10.1039/c8dt01466c
_journal_volume 47
_journal_year 2018
_chemical_formula_moiety 'C16 H31 Mg N5'
_chemical_formula_sum 'C16 H31 Mg N5'
_chemical_formula_weight 317.77
_chemical_properties_physical Air-sensitive,Moisture-sensitive,Oxygen-sensitive
_space_group_crystal_system monoclinic
_space_group_IT_number 15
_space_group_name_Hall '-I 2ya'
_space_group_name_H-M_alt 'I 1 2/a 1'
_symmetry_space_group_name_Hall '-I 2ya'
_symmetry_space_group_name_H-M 'I 1 2/a 1'
_atom_sites_solution_hydrogens difmap
_audit_creation_method SHELXL-2013
_audit_update_record
;
2018-04-06 deposited with the CCDC.
2018-05-15 downloaded from the CCDC.
;
_cell_angle_alpha 90
_cell_angle_beta 90.814(5)
_cell_angle_gamma 90
_cell_formula_units_Z 8
_cell_length_a 20.2890(15)
_cell_length_b 7.5500(5)
_cell_length_c 23.1460(14)
_cell_measurement_reflns_used 7378
_cell_measurement_temperature 100(2)
_cell_measurement_theta_max 30.35
_cell_measurement_theta_min 2.65
_cell_volume 3545.2(4)
_computing_cell_refinement
;
X-Area Recipe 1.33.0.0 (STOE, 2015)
;
_computing_data_collection
;
X-Area Pilatus3_SV 1.31.131.0 (STOE, 2017)
;
_computing_data_reduction
;
X-Area Integrate 1.71.0.0 (STOE, 2016)
X-Area LANA 1.71.4.0 (STOE, 2017)
;
_computing_publication_material
;
STOE & Cie GmbH, X-Area, software package for collecting single-crystal or
multi-domain crystal data on STOE area-detector diffractometers, for image 
processing, for the correction and scaling of reflection intensities and 
for outlier rejection, version 1.77, Darmstadt 2016
;
_computing_structure_refinement 'SHELXL-2013 (Sheldrick, 2013)'
_computing_structure_solution 'SIR-92 (Altomare 1992)'
_diffrn_ambient_temperature 100(2)
_diffrn_detector Pilatus200K
_diffrn_detector_area_resol_mean 5.81
_diffrn_detector_type 'DECTRIS PILATUS 200K'
_diffrn_measured_fraction_theta_full 0.998
_diffrn_measured_fraction_theta_max 0.998
_diffrn_measurement_details ' 2342 frames, detector distance = 60 mm'
_diffrn_measurement_device 'Eulerian 4-circle diffractometer'
_diffrn_measurement_device_type 'STOE STADIVARI'
_diffrn_measurement_method 'rotation method, \w scans'
_diffrn_radiation_collimation '0.6 mm diameter'
_diffrn_radiation_monochromator 'Graded multilayer mirror'
_diffrn_radiation_polarisn_norm 270
_diffrn_radiation_probe x-ray
_diffrn_radiation_type MoK\a
_diffrn_radiation_wavelength 0.71073
_diffrn_reflns_av_R_equivalents 0.1078
_diffrn_reflns_av_unetI/netI 0.0605
_diffrn_reflns_Laue_measured_fraction_full 0.998
_diffrn_reflns_Laue_measured_fraction_max 0.998
_diffrn_reflns_limit_h_max 24
_diffrn_reflns_limit_h_min -26
_diffrn_reflns_limit_k_max 9
_diffrn_reflns_limit_k_min -9
_diffrn_reflns_limit_l_max 30
_diffrn_reflns_limit_l_min -26
_diffrn_reflns_number 27730
_diffrn_reflns_point_group_measured_fraction_full 0.998
_diffrn_reflns_point_group_measured_fraction_max 0.998
_diffrn_reflns_theta_full 25.242
_diffrn_reflns_theta_max 27.502
_diffrn_reflns_theta_min 2.651
_diffrn_source 'Genix Mo'
_diffrn_source_current 1.000
_diffrn_source_power 0.050
_diffrn_source_voltage 50
_exptl_absorpt_coefficient_mu 0.105
_exptl_absorpt_correction_T_max 0.9966
_exptl_absorpt_correction_T_min 0.2129
_exptl_absorpt_correction_type multi-scan
_exptl_absorpt_process_details 'STOE X-Red32'
_exptl_crystal_colour colourless
_exptl_crystal_density_diffrn 1.191
_exptl_crystal_description block
_exptl_crystal_F_000 1392
_exptl_crystal_size_max 0.150
_exptl_crystal_size_mid 0.100
_exptl_crystal_size_min 0.070
_refine_diff_density_max 0.312
_refine_diff_density_min -0.311
_refine_diff_density_rms 0.063
_refine_ls_extinction_method none
_refine_ls_goodness_of_fit_ref 1.029
_refine_ls_hydrogen_treatment refall
_refine_ls_matrix_type full
_refine_ls_number_parameters 323
_refine_ls_number_reflns 4072
_refine_ls_number_restraints 0
_refine_ls_restrained_S_all 1.029
_refine_ls_R_factor_all 0.0973
_refine_ls_R_factor_gt 0.0585
_refine_ls_shift/su_max 0.000
_refine_ls_shift/su_mean 0.000
_refine_ls_structure_factor_coef Fsqd
_refine_ls_weighting_details 'w=1/[\s^2^(Fo^2^)+(0.0729P)^2^+3.2893P] where P=(Fo^2^+2Fc^2^)/3'
_refine_ls_weighting_scheme calc
_refine_ls_wR_factor_gt 0.1362
_refine_ls_wR_factor_ref 0.1570
_reflns_Friedel_coverage 0.000
_reflns_number_gt 2698
_reflns_number_total 4072
_reflns_threshold_expression 'I > 2\s(I)'
_cod_data_source_file c8dt01466c2.cif
_cod_data_source_block 8
_cod_depositor_comments 'Adding full bibliography for 7046358--7046360.cif.'
_cod_database_code 7046359
_shelx_space_group_comment
;
The symmetry employed for this shelxl refinement is uniquely defined
by the following loop, which should always be used as a source of
symmetry information in preference to the above space-group names.
They are only intended as comments.
;
_shelx_estimated_absorpt_t_min 0.984
_shelx_estimated_absorpt_t_max 0.993
_shelxl_version_number 2013-4

loop_
_space_group_symop_operation_xyz
'x, y, z'
'-x+1/2, y, -z'
'x+1/2, y+1/2, z+1/2'
'-x+1, y+1/2, -z+1/2'
'-x, -y, -z'
'x-1/2, -y, z'
'-x+1/2, -y+1/2, -z+1/2'
'x, -y+1/2, z+1/2'

loop_
_atom_site_label
_atom_site_type_symbol
_atom_site_fract_x
_atom_site_fract_y
_atom_site_fract_z
_atom_site_U_iso_or_equiv
_atom_site_adp_type
_atom_site_occupancy
_atom_site_site_symmetry_order
_atom_site_calc_flag
Mg1 Mg 0.41955(4) 0.37904(11) 0.37339(3) 0.0228(2) Uani 1 1 d
N1 N 0.34502(10) 0.2122(3) 0.36105(8) 0.0260(5) Uani 1 1 d
N2 N 0.37892(10) 0.3601(3) 0.46530(8) 0.0244(4) Uani 1 1 d
N3 N 0.38631(10) 0.6521(3) 0.38257(8) 0.0259(5) Uani 1 1 d
N4 N 0.39472(10) 0.4449(3) 0.27924(8) 0.0256(5) Uani 1 1 d
N5 N 0.51737(10) 0.3325(3) 0.37791(9) 0.0263(5) Uani 1 1 d
C1 C 0.30234(12) 0.1700(4) 0.40791(11) 0.0275(5) Uani 1 1 d
H1A H 0.2603(13) 0.246(3) 0.4088(11) 0.028(7) Uiso 1 1 d
H1B H 0.2841(12) 0.047(4) 0.4080(11) 0.030(7) Uiso 1 1 d
C2 C 0.34097(13) 0.1917(3) 0.46428(11) 0.0266(5) Uani 1 1 d
H2A H 0.3141(13) 0.184(4) 0.4976(12) 0.032(7) Uiso 1 1 d
H2B H 0.3742(12) 0.091(3) 0.4653(10) 0.021(6) Uiso 1 1 d
C3 C 0.33413(13) 0.5137(3) 0.46829(11) 0.0291(6) Uani 1 1 d
H3A H 0.3223(12) 0.538(3) 0.5073(12) 0.028(7) Uiso 1 1 d
H3B H 0.2926(14) 0.478(4) 0.4481(12) 0.035(8) Uiso 1 1 d
C4 C 0.36453(14) 0.6782(4) 0.44324(11) 0.0299(6) Uani 1 1 d
H4A H 0.4055(12) 0.717(3) 0.4663(11) 0.025(7) Uiso 1 1 d
H4B H 0.3331(12) 0.772(3) 0.4466(10) 0.023(6) Uiso 1 1 d
C5 C 0.32866(13) 0.6489(4) 0.34196(11) 0.0289(6) Uani 1 1 d
H5A H 0.3052(13) 0.770(4) 0.3418(11) 0.032(7) Uiso 1 1 d
H5B H 0.2967(12) 0.561(4) 0.3549(11) 0.027(7) Uiso 1 1 d
C6 C 0.34883(13) 0.5992(4) 0.28099(11) 0.0293(6) Uani 1 1 d
H6A H 0.3720(13) 0.700(4) 0.2635(12) 0.037(8) Uiso 1 1 d
H6B H 0.3087(12) 0.573(3) 0.2594(10) 0.020(6) Uiso 1 1 d
C7 C 0.36033(13) 0.2801(4) 0.26093(11) 0.0294(6) Uani 1 1 d
H7A H 0.3948(12) 0.193(4) 0.2554(11) 0.024(6) Uiso 1 1 d
H7B H 0.3403(13) 0.300(4) 0.2205(12) 0.033(7) Uiso 1 1 d
C8 C 0.31218(13) 0.2147(4) 0.30611(11) 0.0283(5) Uani 1 1 d
H8A H 0.2956(12) 0.089(4) 0.2911(11) 0.030(7) Uiso 1 1 d
H8B H 0.2714(12) 0.293(3) 0.3056(10) 0.019(6) Uiso 1 1 d
C9 C 0.42386(14) 0.3601(4) 0.51567(11) 0.0315(6) Uani 1 1 d
H9A H 0.4564(12) 0.262(3) 0.5117(10) 0.023(6) Uiso 1 1 d
H9B H 0.4463(14) 0.476(4) 0.5176(12) 0.040(8) Uiso 1 1 d
H9C H 0.4007(15) 0.336(4) 0.5523(13) 0.045(8) Uiso 1 1 d
C10 C 0.43213(14) 0.7950(4) 0.36704(13) 0.0332(6) Uani 1 1 d
H10A H 0.4498(13) 0.768(4) 0.3265(12) 0.036(7) Uiso 1 1 d
H10B H 0.4685(15) 0.793(4) 0.3969(13) 0.043(8) Uiso 1 1 d
H10C H 0.4101(14) 0.911(4) 0.3676(12) 0.041(8) Uiso 1 1 d
C11 C 0.44833(14) 0.4797(4) 0.23804(12) 0.0319(6) Uani 1 1 d
H11A H 0.4812(12) 0.382(3) 0.2417(10) 0.021(6) Uiso 1 1 d
H11B H 0.4320(12) 0.483(3) 0.1970(11) 0.024(6) Uiso 1 1 d
H11C H 0.4699(14) 0.589(4) 0.2489(12) 0.040(8) Uiso 1 1 d
C12 C 0.54098(12) 0.1840(3) 0.40743(10) 0.0264(5) Uani 1 1 d
H12 H 0.5079(12) 0.114(3) 0.4288(11) 0.027(7) Uiso 1 1 d
C13 C 0.60358(13) 0.1288(4) 0.41127(11) 0.0302(6) Uani 1 1 d
H13 H 0.6127(14) 0.022(4) 0.4328(13) 0.047(9) Uiso 1 1 d
C14 C 0.65849(13) 0.2222(4) 0.38092(12) 0.0308(6) Uani 1 1 d
H14A H 0.6816(13) 0.136(4) 0.3539(12) 0.034(7) Uiso 1 1 d
H14B H 0.6945(15) 0.258(4) 0.4102(13) 0.048(9) Uiso 1 1 d
C15 C 0.63170(12) 0.3839(4) 0.35103(11) 0.0294(6) Uani 1 1 d
H15 H 0.6606(13) 0.457(4) 0.3315(11) 0.029(7) Uiso 1 1 d
C16 C 0.56767(12) 0.4242(3) 0.35124(11) 0.0268(5) Uani 1 1 d
H16 H 0.5556(14) 0.530(4) 0.3308(13) 0.049(9) Uiso 1 1 d

loop_
_atom_site_aniso_label
_atom_site_aniso_U_11
_atom_site_aniso_U_22
_atom_site_aniso_U_33
_atom_site_aniso_U_23
_atom_site_aniso_U_13
_atom_site_aniso_U_12
Mg1 0.0232(4) 0.0224(4) 0.0228(4) -0.0008(3) -0.0019(3) 0.0006(3)
N1 0.0263(11) 0.0286(11) 0.0229(10) 0.0007(8) -0.0034(8) -0.0024(9)
N2 0.0243(10) 0.0258(11) 0.0229(10) -0.0011(8) -0.0028(8) 0.0006(8)
N3 0.0263(11) 0.0254(11) 0.0259(10) -0.0002(8) -0.0004(8) -0.0009(9)
N4 0.0255(10) 0.0258(11) 0.0256(10) 0.0005(8) -0.0001(8) 0.0019(9)
N5 0.0249(10) 0.0268(11) 0.0270(10) 0.0018(8) -0.0018(8) 0.0009(8)
C1 0.0256(13) 0.0250(13) 0.0317(13) 0.0016(10) -0.0032(10) -0.0021(11)
C2 0.0267(13) 0.0276(13) 0.0254(13) 0.0029(10) 0.0004(10) -0.0037(11)
C3 0.0299(14) 0.0307(14) 0.0267(13) -0.0025(10) 0.0035(11) 0.0016(11)
C4 0.0318(14) 0.0288(14) 0.0292(13) -0.0066(10) 0.0011(11) 0.0018(11)
C5 0.0276(13) 0.0286(14) 0.0304(13) -0.0001(11) 0.0004(10) 0.0040(11)
C6 0.0296(14) 0.0309(14) 0.0273(13) 0.0021(11) -0.0042(10) 0.0050(11)
C7 0.0336(14) 0.0308(14) 0.0235(12) -0.0014(11) -0.0071(10) 0.0001(12)
C8 0.0255(12) 0.0308(14) 0.0284(13) -0.0011(11) -0.0077(10) -0.0020(11)
C9 0.0322(14) 0.0384(16) 0.0236(12) 0.0001(11) -0.0064(10) -0.0011(13)
C10 0.0361(15) 0.0266(14) 0.0370(15) -0.0005(12) 0.0006(12) -0.0028(12)
C11 0.0359(15) 0.0338(16) 0.0259(13) 0.0028(11) 0.0009(11) 0.0028(13)
C12 0.0272(12) 0.0285(13) 0.0234(12) 0.0002(10) 0.0006(10) -0.0031(10)
C13 0.0352(14) 0.0313(14) 0.0239(12) 0.0000(11) -0.0038(10) 0.0036(12)
C14 0.0267(13) 0.0350(15) 0.0305(13) -0.0035(11) -0.0047(10) 0.0050(11)
C15 0.0262(13) 0.0317(14) 0.0304(13) -0.0023(11) 0.0025(10) -0.0035(11)
C16 0.0297(13) 0.0240(13) 0.0266(12) 0.0013(10) -0.0002(10) -0.0012(10)

loop_
_atom_type_symbol
_atom_type_description
_atom_type_scat_dispersion_real
_atom_type_scat_dispersion_imag
_atom_type_scat_source
C C 0.0033 0.0016 'International Tables Vol C Tables 4.2.6.8 and 6.1.1.4'
H H 0.0000 0.0000 'International Tables Vol C Tables 4.2.6.8 and 6.1.1.4'
N N 0.0061 0.0033 'International Tables Vol C Tables 4.2.6.8 and 6.1.1.4'
Mg Mg 0.0486 0.0363 'International Tables Vol C Tables 4.2.6.8 and 6.1.1.4'

loop_
_geom_angle_atom_site_label_1
_geom_angle_atom_site_label_2
_geom_angle_atom_site_label_3
_geom_angle
N1 Mg1 N5 130.07(9)
N1 Mg1 N3 112.20(9)
N5 Mg1 N3 117.73(9)
N1 Mg1 N4 81.00(8)
N5 Mg1 N4 106.91(8)
N3 Mg1 N4 79.80(8)
N1 Mg1 N2 79.12(8)
N5 Mg1 N2 107.88(8)
N3 Mg1 N2 81.54(7)
N4 Mg1 N2 145.07(8)
N1 Mg1 C5 85.86(9)
N5 Mg1 C5 140.74(9)
N3 Mg1 C5 31.22(7)
N4 Mg1 C5 57.67(7)
N2 Mg1 C5 92.38(7)
C8 N1 C1 113.4(2)
C8 N1 Mg1 117.69(16)
C1 N1 Mg1 119.95(16)
C9 N2 C3 109.8(2)
C9 N2 C2 109.1(2)
C3 N2 C2 110.74(19)
C9 N2 Mg1 120.52(15)
C3 N2 Mg1 102.94(14)
C2 N2 Mg1 103.36(14)
C10 N3 C5 110.5(2)
C10 N3 C4 109.3(2)
C5 N3 C4 110.84(19)
C10 N3 Mg1 118.15(16)
C5 N3 Mg1 99.46(15)
C4 N3 Mg1 108.22(15)
C11 N4 C7 108.2(2)
C11 N4 C6 110.1(2)
C7 N4 C6 111.8(2)
C11 N4 Mg1 119.94(16)
C7 N4 Mg1 100.73(14)
C6 N4 Mg1 105.86(14)
C16 N5 C12 111.7(2)
C16 N5 Mg1 128.34(17)
C12 N5 Mg1 119.77(16)
N1 C1 C2 108.4(2)
N1 C1 H1A 113.7(14)
C2 C1 H1A 110.0(14)
N1 C1 H1B 115.7(15)
C2 C1 H1B 106.5(15)
H1A C1 H1B 102(2)
N2 C2 C1 111.5(2)
N2 C2 H2A 110.0(17)
C1 C2 H2A 113.2(16)
N2 C2 H2B 107.2(14)
C1 C2 H2B 105.9(14)
H2A C2 H2B 109(2)
N2 C3 C4 112.0(2)
N2 C3 H3A 111.1(16)
C4 C3 H3A 108.3(16)
N2 C3 H3B 106.4(16)
C4 C3 H3B 113.1(16)
H3A C3 H3B 106(2)
N3 C4 C3 112.5(2)
N3 C4 H4A 106.2(14)
C3 C4 H4A 111.8(14)
N3 C4 H4B 112.4(15)
C3 C4 H4B 107.6(15)
H4A C4 H4B 106(2)
N3 C5 C6 111.7(2)
N3 C5 Mg1 49.32(11)
C6 C5 Mg1 83.00(14)
N3 C5 H5A 110.2(15)
C6 C5 H5A 110.3(14)
Mg1 C5 H5A 159.5(15)
N3 C5 H5B 109.6(15)
C6 C5 H5B 107.7(15)
Mg1 C5 H5B 82.2(15)
H5A C5 H5B 107(2)
N4 C6 C5 113.2(2)
N4 C6 H6A 106.8(16)
C5 C6 H6A 109.1(16)
N4 C6 H6B 110.5(15)
C5 C6 H6B 107.0(14)
H6A C6 H6B 110(2)
N4 C7 C8 112.3(2)
N4 C7 H7A 105.7(15)
C8 C7 H7A 109.8(15)
N4 C7 H7B 108.3(16)
C8 C7 H7B 115.1(15)
H7A C7 H7B 105(2)
N1 C8 C7 108.7(2)
N1 C8 H8A 114.8(14)
C7 C8 H8A 105.5(13)
N1 C8 H8B 112.9(13)
C7 C8 H8B 109.5(13)
H8A C8 H8B 105.1(19)
N2 C9 H9A 109.4(15)
N2 C9 H9B 108.5(17)
H9A C9 H9B 111(2)
N2 C9 H9C 112.4(18)
H9A C9 H9C 105(2)
H9B C9 H9C 110(2)
N3 C10 H10A 107.9(15)
N3 C10 H10B 106.5(17)
H10A C10 H10B 111(2)
N3 C10 H10C 111.2(17)
H10A C10 H10C 111(2)
H10B C10 H10C 109(2)
N4 C11 H11A 108.0(13)
N4 C11 H11B 112.3(14)
H11A C11 H11B 108(2)
N4 C11 H11C 108.5(17)
H11A C11 H11C 108(2)
H11B C11 H11C 112(2)
C13 C12 N5 127.0(2)
C13 C12 H12 116.6(15)
N5 C12 H12 116.3(15)
C12 C13 C14 122.2(2)
C12 C13 H13 118.0(17)
C14 C13 H13 119.7(17)
C15 C14 C13 109.4(2)
C15 C14 H14A 113.8(15)
C13 C14 H14A 109.6(15)
C15 C14 H14B 109.8(18)
C13 C14 H14B 110.0(17)
H14A C14 H14B 104(2)
C16 C15 C14 122.0(2)
C16 C15 H15 119.2(16)
C14 C15 H15 118.8(16)
C15 C16 N5 127.7(2)
C15 C16 H16 115.5(18)
N5 C16 H16 116.9(18)

loop_
_geom_bond_atom_site_label_1
_geom_bond_atom_site_label_2
_geom_bond_distance
Mg1 N1 1.986(2)
Mg1 N5 2.017(2)
Mg1 N3 2.181(2)
Mg1 N4 2.285(2)
Mg1 N2 2.297(2)
Mg1 C5 2.836(3)
N1 C8 1.427(3)
N1 C1 1.433(3)
N2 C9 1.470(3)
N2 C3 1.476(3)
N2 C2 1.487(3)
N3 C10 1.472(3)
N3 C5 1.490(3)
N3 C4 1.491(3)
N4 C11 1.480(3)
N4 C7 1.485(3)
N4 C6 1.492(3)
N5 C16 1.386(3)
N5 C12 1.394(3)
C1 C2 1.521(3)
C1 H1A 1.03(3)
C1 H1B 1.00(3)
C2 H2A 0.95(3)
C2 H2B 1.02(2)
C3 C4 1.506(4)
C3 H3A 0.96(3)
C3 H3B 0.99(3)
C4 H4A 1.02(3)
C4 H4B 0.96(3)
C5 C6 1.522(3)
C5 H5A 1.03(3)
C5 H5B 0.98(3)
C6 H6A 0.98(3)
C6 H6B 0.97(2)
C7 C8 1.523(4)
C7 H7A 0.97(3)
C7 H7B 1.03(3)
C8 H8A 1.07(3)
C8 H8B 1.02(2)
C9 H9A 0.99(3)
C9 H9B 0.99(3)
C9 H9C 0.99(3)
C10 H10A 1.03(3)
C10 H10B 1.00(3)
C10 H10C 0.98(3)
C11 H11A 1.00(3)
C11 H11B 1.00(3)
C11 H11C 0.96(3)
C12 C13 1.339(4)
C12 H12 0.99(2)
C13 C14 1.502(4)
C13 H13 0.97(3)
C14 C15 1.501(4)
C14 H14A 1.02(3)
C14 H14B 1.03(3)
C15 C16 1.334(3)
C15 H15 0.93(3)
C16 H16 0.96(3)

loop_
_geom_torsion_atom_site_label_1
_geom_torsion_atom_site_label_2
_geom_torsion_atom_site_label_3
_geom_torsion_atom_site_label_4
_geom_torsion
C8 N1 C1 C2 -173.7(2)
Mg1 N1 C1 C2 -27.2(3)
C9 N2 C2 C1 -170.3(2)
C3 N2 C2 C1 68.8(2)
Mg1 N2 C2 C1 -40.9(2)
N1 C1 C2 N2 46.1(3)
C9 N2 C3 C4 85.1(3)
C2 N2 C3 C4 -154.3(2)
Mg1 N2 C3 C4 -44.4(2)
C10 N3 C4 C3 -163.3(2)
C5 N3 C4 C3 74.7(3)
Mg1 N3 C4 C3 -33.4(3)
N2 C3 C4 N3 55.8(3)
C10 N3 C5 C6 66.0(3)
C4 N3 C5 C6 -172.7(2)
Mg1 N3 C5 C6 -59.0(2)
C10 N3 C5 Mg1 125.0(2)
C4 N3 C5 Mg1 -113.7(2)
C11 N4 C6 C5 -136.7(2)
C7 N4 C6 C5 103.1(2)
Mg1 N4 C6 C5 -5.6(3)
N3 C5 C6 N4 45.3(3)
Mg1 C5 C6 N4 4.4(2)
C11 N4 C7 C8 170.0(2)
C6 N4 C7 C8 -68.7(3)
Mg1 N4 C7 C8 43.4(2)
C1 N1 C8 C7 173.9(2)
Mg1 N1 C8 C7 26.6(3)
N4 C7 C8 N1 -48.9(3)
C16 N5 C12 C13 -0.1(4)
Mg1 N5 C12 C13 175.5(2)
N5 C12 C13 C14 -2.2(4)
C12 C13 C14 C15 3.4(3)
C13 C14 C15 C16 -2.9(3)
C14 C15 C16 N5 1.0(4)
C12 N5 C16 C15 0.7(4)
Mg1 N5 C16 C15 -174.4(2)
